data_4345352
loop_
_publ_author_name
'Bruno, Rosaria'
'Vallejo, Julia'
'Marino, Nadia'
'De Munno, Giovanni'
'Krzystek, J.'
'Cano, Joan'
'Pardo, Emilio'
'Armentano, Donatella'

_publ_section_title
;
 Cytosine Nucleobase Ligand: A Suitable Choice for Modulating Magnetic
 Anisotropy in Tetrahedrally Coordinated Mononuclear Co(II) Compounds.
;
_journal_issue 4
_journal_name_full 'Inorganic chemistry'
_journal_page_first 1857
_journal_page_last 1864
_journal_paper_doi 10.1021/acs.inorgchem.6b02448
_journal_volume 56
_journal_year 2017
_chemical_formula_sum 'C10 H10 Co N8 O2 S2'
_chemical_formula_weight 397.31
_chemical_name_systematic
;
 ?
;
_space_group_crystal_system triclinic
_space_group_IT_number 2
_space_group_name_Hall '-P 1'
_space_group_name_H-M_alt 'P -1'
_symmetry_space_group_name_Hall '-P 1'
_symmetry_space_group_name_H-M 'P -1'
_atom_sites_solution_hydrogens geom
_audit_creation_method SHELXL-2013
_cell_angle_alpha 103.615(2)
_cell_angle_beta 96.610(2)
_cell_angle_gamma 101.962(2)
_cell_formula_units_Z 2
_cell_length_a 7.7520(4)
_cell_length_b 8.7900(4)
_cell_length_c 12.3723(6)
_cell_measurement_reflns_used 9891
_cell_measurement_temperature 100(2)
_cell_measurement_theta_max 30
_cell_measurement_theta_min 2.5
_cell_volume 789.57(7)
_computing_cell_refinement 'Bruker APEX'
_computing_data_collection 'Bruker APEX'
_computing_data_reduction 'Bruker SAINT'
_computing_molecular_graphics 'Bruker SHELXTL'
_computing_publication_material 'Bruker SHELXTL'
_computing_structure_refinement 'SHELXL-2013 (Sheldrick, 2013)'
_computing_structure_solution 'SHELXS-2013 (Sheldrick, 2013)'
_diffrn_ambient_temperature 100(2)
_diffrn_measured_fraction_theta_full 0.999
_diffrn_measured_fraction_theta_max 0.903
_diffrn_measurement_device_type 'CCD area detector'
_diffrn_measurement_method 'phi and omega scans'
_diffrn_radiation_type MoK\a
_diffrn_radiation_wavelength 0.71073
_diffrn_reflns_av_R_equivalents 0.0208
_diffrn_reflns_av_unetI/netI 0.0154
_diffrn_reflns_Laue_measured_fraction_full 0.999
_diffrn_reflns_Laue_measured_fraction_max 0.903
_diffrn_reflns_limit_h_max 11
_diffrn_reflns_limit_h_min -11
_diffrn_reflns_limit_k_max 12
_diffrn_reflns_limit_k_min -12
_diffrn_reflns_limit_l_max 17
_diffrn_reflns_limit_l_min -18
_diffrn_reflns_number 25960
_diffrn_reflns_point_group_measured_fraction_full 0.999
_diffrn_reflns_point_group_measured_fraction_max 0.903
_diffrn_reflns_theta_full 25.242
_diffrn_reflns_theta_max 31.698
_diffrn_reflns_theta_min 1.719
_diffrn_source 'fine-focus sealed tube'
_exptl_absorpt_coefficient_mu 1.372
_exptl_absorpt_correction_T_max 0.795
_exptl_absorpt_correction_T_min 0.740
_exptl_absorpt_correction_type multi-scan
_exptl_absorpt_process_details sadabs
_exptl_crystal_colour violet
_exptl_crystal_density_diffrn 1.671
_exptl_crystal_description parallelepiped
_exptl_crystal_F_000 402
_exptl_crystal_size_max 0.22
_exptl_crystal_size_mid 0.18
_exptl_crystal_size_min 0.18
_refine_diff_density_max 0.445
_refine_diff_density_min -0.351
_refine_diff_density_rms 0.051
_refine_ls_extinction_method none
_refine_ls_goodness_of_fit_ref 1.570
_refine_ls_hydrogen_treatment constr
_refine_ls_matrix_type full
_refine_ls_number_parameters 209
_refine_ls_number_reflns 4829
_refine_ls_number_restraints 0
_refine_ls_restrained_S_all 1.570
_refine_ls_R_factor_all 0.0330
_refine_ls_R_factor_gt 0.0282
_refine_ls_shift/su_max 0.001
_refine_ls_shift/su_mean 0.000
_refine_ls_structure_factor_coef Fsqd
_refine_ls_weighting_details 'w=1/[\s^2^(Fo^2^)+(0.0378P)^2^] where P=(Fo^2^+2Fc^2^)/3'
_refine_ls_weighting_scheme calc
_refine_ls_wR_factor_gt 0.0846
_refine_ls_wR_factor_ref 0.0894
_reflns_Friedel_coverage 0.000
_reflns_number_gt 4289
_reflns_number_total 4829
_reflns_threshold_expression 'I > 2\s(I)'
_cod_data_source_file ic6b02448_si_002.cif
_cod_data_source_block 1
_cod_database_code 4345352
_shelx_space_group_comment
;
The symmetry employed for this shelxl refinement is uniquely defined
by the following loop, which should always be used as a source of
symmetry information in preference to the above space-group names.
They are only intended as comments.
;
_shelxl_version_number 2013-4

loop_
_space_group_symop_operation_xyz
'x, y, z'
'-x, -y, -z'

loop_
_atom_site_label
_atom_site_type_symbol
_atom_site_fract_x
_atom_site_fract_y
_atom_site_fract_z
_atom_site_U_iso_or_equiv
_atom_site_adp_type
_atom_site_occupancy
_atom_site_site_symmetry_order
_atom_site_calc_flag
_atom_site_refinement_flags_posn
_atom_site_refinement_flags_adp
Co1 Co 0.69709(2) 0.78336(2) 0.74426(2) 0.03005(7) Uani 1 1 d . .
S1C S 1.12471(6) 0.48890(6) 0.67214(5) 0.05688(13) Uani 1 1 d . .
S2C S 0.49770(7) 0.31178(5) 0.84311(4) 0.05671(13) Uani 1 1 d . .
O2 O 0.41030(14) 0.90836(13) 0.78596(8) 0.0392(2) Uani 1 1 d . .
N1 N 0.24652(16) 0.90254(15) 0.61806(10) 0.0361(3) Uani 1 1 d . .
H1A H 0.1687 0.9460 0.6529 0.043 Uiso 1 1 calc R U
O21 O 0.96341(15) 1.03177(14) 0.70326(9) 0.0423(2) Uani 1 1 d . .
N3 N 0.50968(14) 0.80828(13) 0.62546(9) 0.0290(2) Uani 1 1 d . .
N31 N 0.83102(14) 0.99914(13) 0.85337(9) 0.0291(2) Uani 1 1 d . .
N2C N 0.59352(19) 0.62992(17) 0.82883(12) 0.0460(3) Uani 1 1 d . .
N1C N 0.8569(2) 0.65736(17) 0.67056(13) 0.0472(3) Uani 1 1 d . .
C41 C 0.81043(18) 1.06147(17) 0.96168(11) 0.0334(3) Uani 1 1 d . .
C21 C 0.94680(18) 1.08743(17) 0.80245(12) 0.0327(3) Uani 1 1 d . .
C2 C 0.38795(17) 0.87481(15) 0.68073(11) 0.0293(3) Uani 1 1 d . .
N11 N 1.04356(18) 1.23924(17) 0.86509(13) 0.0478(3) Uani 1 1 d . .
H11A H 1.1186 1.2971 0.8334 0.057 Uiso 1 1 calc R U
C5 C 0.3410(2) 0.8004(2) 0.44632(12) 0.0428(3) Uani 1 1 d . .
H5 H 0.3261 0.7752 0.3663 0.051 Uiso 1 1 calc R U
C6 C 0.2224(2) 0.8647(2) 0.50262(13) 0.0407(3) Uani 1 1 d . .
H6 H 0.1212 0.8837 0.4617 0.049 Uiso 1 1 calc R U
C51 C 0.9120(2) 1.2203(2) 1.02500(13) 0.0452(4) Uani 1 1 d . .
H51 H 0.8981 1.2653 1.1003 0.054 Uiso 1 1 calc R U
C4 C 0.48864(19) 0.77212(18) 0.51123(12) 0.0351(3) Uani 1 1 d . .
N41 N 0.70003(19) 0.97145(18) 1.00831(11) 0.0454(3) Uani 1 1 d . .
H41A H 0.6413 0.8732 0.9696 0.054 Uiso 1 1 calc R U
H41B H 0.6851 1.0096 1.0781 0.054 Uiso 1 1 calc R U
N4 N 0.6105(2) 0.7083(2) 0.46106(12) 0.0568(4) Uani 1 1 d . .
H4A H 0.7012 0.6908 0.5020 0.068 Uiso 1 1 calc R U
H4B H 0.6000 0.6837 0.3870 0.068 Uiso 1 1 calc R U
C1C C 0.96765(19) 0.58409(17) 0.66977(12) 0.0364(3) Uani 1 1 d . .
C2C C 0.55267(19) 0.49827(18) 0.83672(12) 0.0368(3) Uani 1 1 d . .
C61 C 1.0274(2) 1.3027(2) 0.97364(17) 0.0527(4) Uani 1 1 d . .
H61 H 1.0986 1.4069 1.0138 0.063 Uiso 1 1 calc R U

loop_
_atom_site_aniso_label
_atom_site_aniso_U_11
_atom_site_aniso_U_22
_atom_site_aniso_U_33
_atom_site_aniso_U_23
_atom_site_aniso_U_13
_atom_site_aniso_U_12
Co1 0.03111(12) 0.03356(11) 0.02698(10) 0.00666(7) 0.00534(7) 0.01258(7)
S1C 0.0442(2) 0.0569(3) 0.0775(3) 0.0168(2) 0.0146(2) 0.0287(2)
S2C 0.0681(3) 0.0437(2) 0.0617(3) 0.0219(2) 0.0202(2) 0.0071(2)
O2 0.0437(6) 0.0500(6) 0.0270(5) 0.0069(4) 0.0118(4) 0.0191(5)
N1 0.0327(6) 0.0475(7) 0.0357(6) 0.0133(5) 0.0112(5) 0.0208(5)
O21 0.0441(6) 0.0556(6) 0.0384(5) 0.0192(5) 0.0188(5) 0.0225(5)
N3 0.0282(5) 0.0352(5) 0.0250(5) 0.0057(4) 0.0073(4) 0.0118(4)
N31 0.0276(5) 0.0351(5) 0.0262(5) 0.0066(4) 0.0071(4) 0.0116(4)
N2C 0.0441(7) 0.0470(7) 0.0484(8) 0.0194(6) 0.0055(6) 0.0078(6)
N1C 0.0481(8) 0.0484(7) 0.0491(8) 0.0069(6) 0.0125(6) 0.0248(6)
C41 0.0325(7) 0.0430(7) 0.0267(6) 0.0052(5) 0.0035(5) 0.0191(5)
C21 0.0282(6) 0.0387(7) 0.0368(7) 0.0140(5) 0.0077(5) 0.0146(5)
C2 0.0281(6) 0.0321(6) 0.0291(6) 0.0080(5) 0.0080(5) 0.0091(5)
N11 0.0422(7) 0.0412(7) 0.0575(9) 0.0136(6) 0.0104(6) 0.0031(5)
C5 0.0433(8) 0.0596(9) 0.0260(6) 0.0083(6) 0.0026(6) 0.0188(7)
C6 0.0352(7) 0.0538(9) 0.0357(7) 0.0148(6) 0.0013(6) 0.0158(6)
C51 0.0536(10) 0.0453(8) 0.0323(7) -0.0016(6) -0.0024(6) 0.0216(7)
C4 0.0339(7) 0.0433(7) 0.0287(6) 0.0059(5) 0.0079(5) 0.0140(6)
N41 0.0502(8) 0.0594(8) 0.0287(6) 0.0082(5) 0.0171(5) 0.0163(6)
N4 0.0551(9) 0.0927(12) 0.0288(6) 0.0045(7) 0.0130(6) 0.0418(9)
C1C 0.0359(7) 0.0356(7) 0.0364(7) 0.0041(5) 0.0089(6) 0.0108(5)
C2C 0.0336(7) 0.0446(7) 0.0318(7) 0.0118(6) 0.0061(5) 0.0067(6)
C61 0.0504(10) 0.0371(8) 0.0596(11) 0.0010(7) -0.0083(8) 0.0097(7)

loop_
_atom_type_symbol
_atom_type_description
_atom_type_scat_dispersion_real
_atom_type_scat_dispersion_imag
_atom_type_scat_source
C C 0.0033 0.0016 'International Tables Vol C Tables 4.2.6.8 and 6.1.1.4'
H H 0.0000 0.0000 'International Tables Vol C Tables 4.2.6.8 and 6.1.1.4'
N N 0.0061 0.0033 'International Tables Vol C Tables 4.2.6.8 and 6.1.1.4'
O O 0.0106 0.0060 'International Tables Vol C Tables 4.2.6.8 and 6.1.1.4'
S S 0.1246 0.1234 'International Tables Vol C Tables 4.2.6.8 and 6.1.1.4'
Co Co 0.3494 0.9721 'International Tables Vol C Tables 4.2.6.8 and 6.1.1.4'

loop_
_geom_angle_atom_site_label_1
_geom_angle_atom_site_label_2
_geom_angle_atom_site_label_3
_geom_angle
N1C Co1 N2C 97.89(6)
N1C Co1 N3 109.91(5)
N2C Co1 N3 112.08(5)
N1C Co1 N31 113.56(5)
N2C Co1 N31 110.36(5)
N3 Co1 N31 112.26(4)
C2 N1 C6 121.93(12)
C4 N3 C2 120.14(12)
C4 N3 Co1 132.44(9)
C2 N3 Co1 107.43(8)
C41 N31 C21 120.63(12)
C41 N31 Co1 128.21(9)
C21 N31 Co1 111.07(8)
C2C N2C Co1 149.49(13)
C1C N1C Co1 154.09(14)
N41 C41 N31 118.73(13)
N41 C41 C51 120.71(13)
N31 C41 C51 120.53(14)
O21 C21 N31 120.65(13)
O21 C21 N11 121.56(13)
N31 C21 N11 117.79(12)
O2 C2 N1 122.27(12)
O2 C2 N3 119.20(12)
N1 C2 N3 118.54(11)
C61 N11 C21 122.59(14)
C6 C5 C4 117.54(13)
C5 C6 N1 120.68(14)
C61 C51 C41 117.50(14)
N4 C4 N3 118.13(13)
N4 C4 C5 120.70(13)
N3 C4 C5 121.17(12)
N1C C1C S1C 177.90(15)
N2C C2C S2C 177.82(14)
C51 C61 N11 120.93(15)

loop_
_geom_bond_atom_site_label_1
_geom_bond_atom_site_label_2
_geom_bond_distance
Co1 N1C 1.9868(13)
Co1 N2C 1.9919(14)
Co1 N3 2.0275(11)
Co1 N31 2.0380(11)
S1C C1C 1.6152(15)
S2C C2C 1.6292(16)
O2 C2 1.2482(16)
N1 C2 1.3662(18)
N1 C6 1.3692(19)
O21 C21 1.2417(17)
N3 C4 1.3560(17)
N3 C2 1.3745(16)
N31 C41 1.3643(16)
N31 C21 1.3698(17)
N2C C2C 1.165(2)
N1C C1C 1.174(2)
C41 N41 1.3188(19)
C41 C51 1.439(2)
C21 N11 1.3815(19)
N11 C61 1.359(2)
C5 C6 1.351(2)
C5 C4 1.420(2)
C51 C61 1.344(3)
C4 N4 1.3351(19)
